data_8107574
loop_
_publ_author_name
'Radovi\'c, Ana'
'Giester, Gerald'
'Tomi\'c, Zoran D.'
'Ko\<covi\'c, David'
'Ja\'cimovi\'c, \<Zeljko K.'

_publ_section_title
;
 Crystal structure of 4-bromo-3-nitro-1H-pyrazole-5-carboxylic acid
 monohydrate, C4H2N3BrO4&#x00B7;H2O
;
_journal_issue 5
_journal_name_full 'Zeitschrift f\"ur Kristallographie - New Crystal Structures'
_journal_page_first 827
_journal_page_last 829
_journal_paper_doi 10.1515/ncrs-2023-0199
_journal_volume 238
_journal_year 2023
_chemical_formula_moiety 'C4 H2 Br N3 O4, H2 O'
_chemical_formula_sum 'C4 H4 Br N3 O5'
_chemical_formula_weight 254.01
_chemical_name_systematic
;
 4-bromo-3-nitro-1H-pyrazole-5-carboxylic acid monohydrate
;
_space_group_crystal_system monoclinic
_space_group_IT_number 14
_space_group_name_Hall '-P 2ybc'
_space_group_name_H-M_alt 'P 1 21/c 1'
_atom_sites_solution_hydrogens mixed
_atom_sites_solution_primary direct
_atom_sites_solution_secondary difmap
_audit_creation_method SHELXL-2013
_cell_angle_alpha 90
_cell_angle_beta 100.145(11)
_cell_angle_gamma 90
_cell_formula_units_Z 4
_cell_length_a 7.177(2)
_cell_length_b 10.999(3)
_cell_length_c 10.414(3)
_cell_measurement_reflns_used 6750
_cell_measurement_temperature 200(2)
_cell_measurement_theta_max 25.97
_cell_measurement_theta_min 2.72
_cell_volume 809.2(4)
_computing_cell_refinement 'APEX2 (Bruker, 2008)'
_computing_data_collection 'SAINT (Bruker, 2008)'
_computing_data_reduction 'SAINT (Bruker, 2008)'
_computing_molecular_graphics 'MERCURY (Macrae et al., 2006)'
_computing_publication_material
;
WinGX publication routines (Farrugia, 2012)
;
_computing_structure_refinement 'SHELXL-2013 (Sheldrick, 2013)'
_computing_structure_solution 'SHELXS-2013 (Sheldrick, 2008)'
_diffrn_ambient_temperature 200(2)
_diffrn_measured_fraction_theta_full 0.999
_diffrn_measured_fraction_theta_max 1.000
_diffrn_measurement_device_type 'Bruker ApexII-CCD'
_diffrn_measurement_method '\f and \w scans'
_diffrn_radiation_type MoK\a
_diffrn_radiation_wavelength 0.71073
_diffrn_reflns_av_R_equivalents 0.0479
_diffrn_reflns_av_unetI/netI 0.0286
_diffrn_reflns_Laue_measured_fraction_full 0.999
_diffrn_reflns_Laue_measured_fraction_max 1.000
_diffrn_reflns_limit_h_max 8
_diffrn_reflns_limit_h_min -8
_diffrn_reflns_limit_k_max 13
_diffrn_reflns_limit_k_min -13
_diffrn_reflns_limit_l_max 12
_diffrn_reflns_limit_l_min -12
_diffrn_reflns_number 16034
_diffrn_reflns_point_group_measured_fraction_full 0.999
_diffrn_reflns_point_group_measured_fraction_max 1.000
_diffrn_reflns_theta_full 25.242
_diffrn_reflns_theta_max 26.384
_diffrn_reflns_theta_min 2.716
_exptl_absorpt_coefficient_mu 5.076
_exptl_absorpt_correction_T_max 0.745
_exptl_absorpt_correction_T_min 0.425
_exptl_absorpt_correction_type multi-scan
_exptl_absorpt_process_details 'SADABS; Bruker, 2008'
_exptl_crystal_colour colorless
_exptl_crystal_density_diffrn 2.085
_exptl_crystal_description stick
_exptl_crystal_F_000 496
_exptl_crystal_size_max 0.150
_exptl_crystal_size_mid 0.100
_exptl_crystal_size_min 0.100
_refine_diff_density_max 0.609
_refine_diff_density_min -0.635
_refine_diff_density_rms 0.083
_refine_ls_extinction_coef .
_refine_ls_extinction_method none
_refine_ls_goodness_of_fit_ref 1.184
_refine_ls_hydrogen_treatment mixed
_refine_ls_matrix_type full
_refine_ls_number_parameters 126
_refine_ls_number_reflns 1646
_refine_ls_number_restraints 0
_refine_ls_restrained_S_all 1.184
_refine_ls_R_factor_all 0.0541
_refine_ls_R_factor_gt 0.0379
_refine_ls_shift/su_max 0.001
_refine_ls_shift/su_mean 0.000
_refine_ls_structure_factor_coef Fsqd
_refine_ls_weighting_details
;
 w=1/[\s^2^(Fo^2^)+1.8485P]
 where P=(Fo^2^+2Fc^2^)/3
;
_refine_ls_weighting_scheme calc
_refine_ls_wR_factor_gt 0.0666
_refine_ls_wR_factor_ref 0.0714
_reflns_Friedel_coverage 0.000
_reflns_Friedel_fraction_full .
_reflns_Friedel_fraction_max .
_reflns_number_gt 1323
_reflns_number_total 1646
_reflns_threshold_expression 'I > 2\s(I)'
_cod_data_source_file suppl_j_ncrs-2023-0199_suppl_001.cif
_cod_data_source_block shelx
_cod_original_cell_volume 809.3(4)
_cod_original_sg_symbol_H-M 'P 21/c'
_cod_database_code 8107574
_shelx_space_group_comment
;
The symmetry employed for this shelxl refinement is uniquely defined
by the following loop, which should always be used as a source of
symmetry information in preference to the above space-group names.
They are only intended as comments.
;
_shelx_estimated_absorpt_t_min 0.516
_shelx_estimated_absorpt_t_max 0.631
_shelxl_version_number 2013-2

loop_
_space_group_symop_operation_xyz
'x, y, z'
'-x, y+1/2, -z+1/2'
'-x, -y, -z'
'x, -y-1/2, z-1/2'

loop_
_atom_site_label
_atom_site_type_symbol
_atom_site_fract_x
_atom_site_fract_y
_atom_site_fract_z
_atom_site_U_iso_or_equiv
_atom_site_adp_type
_atom_site_occupancy
_atom_site_site_symmetry_order
_atom_site_calc_flag
_atom_site_refinement_flags_posn
_atom_site_refinement_flags_adp
_atom_site_refinement_flags_occupancy
_atom_site_disorder_assembly
_atom_site_disorder_group
Br1 Br 0.20057(6) 0.88241(3) 0.49285(4) 0.04232(15) Uani 1 1 d . . . . .
O1 O 0.4727(4) 0.8378(2) 0.7732(3) 0.0384(7) Uani 1 1 d . . . . .
O2 O 0.5981(4) 0.6531(2) 0.8218(3) 0.0395(7) Uani 1 1 d . . . . .
H2 H 0.652(6) 0.686(2) 0.885(4) 0.059 Uiso 1 1 calc R U . . .
O3 O 0.0057(5) 0.7041(3) 0.2786(3) 0.0559(9) Uani 1 1 d . . . . .
O4 O 0.0196(5) 0.5080(3) 0.2865(3) 0.0541(9) Uani 1 1 d . . . . .
N1 N 0.3681(4) 0.5500(3) 0.6203(3) 0.0284(7) Uani 1 1 d . . . . .
H1 H 0.4333 0.4994 0.6764 0.034 Uiso 1 1 calc R U . . .
N2 N 0.2571(4) 0.5140(3) 0.5108(3) 0.0299(7) Uani 1 1 d . . . . .
N3 N 0.0609(5) 0.6083(3) 0.3309(3) 0.0366(8) Uani 1 1 d . . . . .
C3 C 0.1877(5) 0.6175(3) 0.4560(3) 0.0276(8) Uani 1 1 d . . . . .
C4 C 0.2516(5) 0.7195(3) 0.5292(3) 0.0264(8) Uani 1 1 d . . . . .
C5 C 0.3709(5) 0.6720(3) 0.6368(3) 0.0257(8) Uani 1 1 d . . . . .
C6 C 0.4857(5) 0.7309(3) 0.7511(3) 0.0290(8) Uani 1 1 d . . . . .
O5 O 0.7550(5) 0.7563(3) 1.0365(3) 0.0442(8) Uani 1 1 d . . . . .
H3 H 0.765(7) 0.827(5) 1.037(5) 0.066 Uiso 1 1 d . U . . .
H4 H 0.822(7) 0.731(5) 1.090(5) 0.066 Uiso 1 1 d . U . . .

loop_
_atom_site_aniso_label
_atom_site_aniso_U_11
_atom_site_aniso_U_22
_atom_site_aniso_U_33
_atom_site_aniso_U_23
_atom_site_aniso_U_13
_atom_site_aniso_U_12
Br1 0.0526(3) 0.0257(2) 0.0446(2) 0.00682(18) -0.00248(18) 0.0070(2)
O1 0.0441(18) 0.0252(14) 0.0409(16) -0.0083(12) -0.0060(13) -0.0015(12)
O2 0.0425(18) 0.0327(15) 0.0356(15) -0.0016(12) -0.0145(13) 0.0033(12)
O3 0.064(2) 0.058(2) 0.0354(17) -0.0034(15) -0.0186(15) 0.0201(17)
O4 0.066(2) 0.055(2) 0.0370(17) -0.0116(14) -0.0045(15) -0.0229(17)
N1 0.0300(18) 0.0253(16) 0.0267(16) 0.0010(12) -0.0043(13) -0.0003(13)
N2 0.032(2) 0.0252(16) 0.0303(17) -0.0039(13) -0.0002(14) -0.0033(13)
N3 0.0334(19) 0.048(2) 0.0267(16) -0.0032(16) 0.0014(14) 0.0005(17)
C3 0.0271(19) 0.0313(19) 0.0231(17) -0.0014(15) 0.0008(14) -0.0001(16)
C4 0.023(2) 0.0263(19) 0.0286(19) 0.0009(15) 0.0020(15) 0.0024(14)
C5 0.027(2) 0.0231(18) 0.0261(18) -0.0019(14) 0.0016(15) 0.0008(15)
C6 0.027(2) 0.030(2) 0.0279(19) -0.0007(15) -0.0008(16) -0.0019(16)
O5 0.050(2) 0.0378(16) 0.0364(17) 0.0004(14) -0.0167(14) 0.0074(15)

loop_
_atom_type_symbol
_atom_type_description
_atom_type_scat_dispersion_real
_atom_type_scat_dispersion_imag
_atom_type_scat_source
C C 0.0033 0.0016 'International Tables Vol C Tables 4.2.6.8 and 6.1.1.4'
H H 0.0000 0.0000 'International Tables Vol C Tables 4.2.6.8 and 6.1.1.4'
Br Br -0.2901 2.4595 'International Tables Vol C Tables 4.2.6.8 and 6.1.1.4'
N N 0.0061 0.0033 'International Tables Vol C Tables 4.2.6.8 and 6.1.1.4'
O O 0.0106 0.0060 'International Tables Vol C Tables 4.2.6.8 and 6.1.1.4'

loop_
_geom_angle_atom_site_label_1
_geom_angle_atom_site_label_2
_geom_angle_atom_site_label_3
_geom_angle
_geom_angle_site_symmetry_1
_geom_angle_site_symmetry_3
C6 O2 H2 109.5 . .
N2 N1 C5 113.5(3) . .
N2 N1 H1 123.3 . .
C5 N1 H1 123.3 . .
C3 N2 N1 103.6(3) . .
O4 N3 O3 125.2(3) . .
O4 N3 C3 118.5(3) . .
O3 N3 C3 116.3(3) . .
N2 C3 C4 113.2(3) . .
N2 C3 N3 116.9(3) . .
C4 C3 N3 129.9(3) . .
C5 C4 C3 103.7(3) . .
C5 C4 Br1 126.9(3) . .
C3 C4 Br1 129.4(3) . .
N1 C5 C4 106.1(3) . .
N1 C5 C6 122.2(3) . .
C4 C5 C6 131.7(3) . .
O1 C6 O2 126.2(3) . .
O1 C6 C5 122.2(3) . .
O2 C6 C5 111.6(3) . .
H3 O5 H4 109(5) . .

loop_
_geom_bond_atom_site_label_1
_geom_bond_atom_site_label_2
_geom_bond_distance
_geom_bond_site_symmetry_2
Br1 C4 1.855(3) .
O1 C6 1.204(4) .
O2 C6 1.310(4) .
O2 H2 0.79(5) .
O3 N3 1.220(4) .
O4 N3 1.213(4) .
N1 N2 1.331(4) .
N1 C5 1.352(4) .
N1 H1 0.8800 .
N2 C3 1.330(5) .
N3 C3 1.455(4) .
C3 C4 1.389(5) .
C4 C5 1.387(5) .
C5 C6 1.474(5) .
O5 H3 0.79(5) .
O5 H4 0.72(5) .

loop_
_geom_hbond_atom_site_label_D
_geom_hbond_atom_site_label_H
_geom_hbond_atom_site_label_A
_geom_hbond_distance_DH
_geom_hbond_distance_HA
_geom_hbond_distance_DA
_geom_hbond_angle_DHA
_geom_hbond_site_symmetry_A
O2 H2 O5 0.79 1.80 2.582(4) 173.8 .
N1 H1 O1 0.88 1.94 2.746(4) 151.4 2_646
O5 H3 N2 0.79(5) 2.11(5) 2.876(4) 164(5) 2_656
O5 H4 O3 0.72(5) 2.19(5) 2.885(4) 163(6) 1_656
O2 H2 O5 0.79 1.80 2.582(4) 173.8 .
N1 H1 O1 0.88 1.94 2.746(4) 151.4 2_646
O5 H3 N2 0.79(5) 2.11(5) 2.876(4) 164(5) 2_656
O5 H4 O3 0.72(5) 2.19(5) 2.885(4) 163(6) 1_656
